data_7156170
loop_
_publ_author_name
'Wani, Imtiyaz Ahmad'
'Bhattacharyya, Aditya'
'Sayyad, Masthanvali'
'Ghorai, Manas K.'

_publ_section_title
;
 Temperature-modulated diastereoselective transformations of
 2-vinylindoles to tetrahydrocarbazoles and tetrahydrocycloheptadiindoles.
;
_journal_issue 16
_journal_name_full 'Organic &amp; biomolecular chemistry'
_journal_page_first 2910
_journal_page_last 2922
_journal_paper_doi 10.1039/c8ob00228b
_journal_volume 16
_journal_year 2018
_chemical_formula_moiety 'C60 H60 N4 O8'
_chemical_formula_sum 'C60 H60 N4 O8'
_chemical_formula_weight 965.12
_space_group_IT_number 2
_space_group_name_Hall '-P 1'
_space_group_name_H-M_alt 'P -1'
_symmetry_cell_setting triclinic
_symmetry_space_group_name_Hall '-P 1'
_symmetry_space_group_name_H-M 'P -1'
_atom_sites_solution_hydrogens geom
_atom_sites_solution_primary direct
_atom_sites_solution_secondary difmap
_audit_creation_method SHELXL-97
_audit_update_record
;
2017-07-14 deposited with the CCDC.
2018-03-22 downloaded from the CCDC.
;
_cell_angle_alpha 103.217(2)
_cell_angle_beta 113.154(2)
_cell_angle_gamma 93.739(2)
_cell_formula_units_Z 2
_cell_length_a 13.1542(9)
_cell_length_b 13.3153(9)
_cell_length_c 15.7230(11)
_cell_measurement_reflns_used 8984
_cell_measurement_temperature 100(2)
_cell_measurement_theta_max 25.5
_cell_measurement_theta_min 2.3
_cell_volume 2427.7(3)
_computing_cell_refinement 'Bruker SMART'
_computing_data_collection 'Bruker SMART APEX'
_computing_data_reduction 'Bruker SAINT PLUS'
_computing_molecular_graphics 'SHELXL-97 (Sheldrick, 1997)'
_computing_publication_material 'WingX publication routine (Farrugia, 1999)'
_computing_structure_refinement 'SHELXL-97 (Sheldrick, 1997)'
_computing_structure_solution 'SIR97(Altomare, et. al. 1999)'
_diffrn_ambient_temperature 100(2)
_diffrn_measured_fraction_theta_full 0.998
_diffrn_measured_fraction_theta_max 0.998
_diffrn_measurement_device_type 'CCD area detector'
_diffrn_measurement_method 'phi and omega scan'
_diffrn_radiation_monochromator graphite
_diffrn_radiation_source 'fine-focus sealed tube'
_diffrn_radiation_type MoK\a
_diffrn_radiation_wavelength 0.71073
_diffrn_reflns_av_R_equivalents 0.0822
_diffrn_reflns_av_sigmaI/netI 0.1028
_diffrn_reflns_limit_h_max 15
_diffrn_reflns_limit_h_min -15
_diffrn_reflns_limit_k_max 16
_diffrn_reflns_limit_k_min -16
_diffrn_reflns_limit_l_max 19
_diffrn_reflns_limit_l_min -19
_diffrn_reflns_number 30641
_diffrn_reflns_theta_full 25.50
_diffrn_reflns_theta_max 25.50
_diffrn_reflns_theta_min 2.27
_exptl_absorpt_coefficient_mu 0.088
_exptl_absorpt_correction_T_max 0.996
_exptl_absorpt_correction_T_min 0.983
_exptl_absorpt_correction_type empirical
_exptl_absorpt_process_details SADABS
_exptl_crystal_colour YELLOW
_exptl_crystal_density_diffrn 1.320
_exptl_crystal_density_meas 1.32
_exptl_crystal_density_method 'not measured'
_exptl_crystal_description PRISM
_exptl_crystal_F_000 1024
_exptl_crystal_size_max 0.2
_exptl_crystal_size_mid 0.1
_exptl_crystal_size_min 0.05
_refine_diff_density_max 0.662
_refine_diff_density_min -0.498
_refine_diff_density_rms 0.060
_refine_ls_extinction_coef 0.0015(5)
_refine_ls_extinction_expression Fc^*^=kFc[1+0.001xFc^2^\l^3^/sin(2\q)]^-1/4^
_refine_ls_extinction_method SHELXL
_refine_ls_goodness_of_fit_ref 0.976
_refine_ls_hydrogen_treatment mixed
_refine_ls_matrix_type full
_refine_ls_number_parameters 678
_refine_ls_number_reflns 8984
_refine_ls_number_restraints 0
_refine_ls_restrained_S_all 0.976
_refine_ls_R_factor_all 0.1321
_refine_ls_R_factor_gt 0.0642
_refine_ls_shift/su_max 0.001
_refine_ls_shift/su_mean 0.000
_refine_ls_structure_factor_coef Fsqd
_refine_ls_weighting_details 'calc w=1/[\s^2^(Fo^2^)+(0.0614P)^2^+2.3289P] where P=(Fo^2^+2Fc^2^)/3'
_refine_ls_weighting_scheme calc
_refine_ls_wR_factor_gt 0.1341
_refine_ls_wR_factor_ref 0.1640
_reflns_number_gt 5196
_reflns_number_total 8984
_reflns_threshold_expression >2sigma(I)
_cod_data_source_file c8ob00228b2.cif
_cod_data_source_block 8feba_0m
_cod_depositor_comments
;
The following automatic conversions were performed:

'_symmetry_cell_setting' value 'Triclinic' changed to 'triclinic'
according to
/home/data/users/saulius/crontab/automatic-downloads/rss-feeds/RSC/lib/dictionaries/cif_core.dic
dictionary named 'cif_core.dic' version 2.4.2 from 2011-04-26.

'_exptl_absorpt_correction_type' value 'Empirical' changed to
'empirical' according to
/home/data/users/saulius/crontab/automatic-downloads/rss-feeds/RSC/lib/dictionaries/cif_core.dic
dictionary named 'cif_core.dic' version 2.4.2 from 2011-04-26.

Automatic conversion script
Id: cif_fix_values 4973 2017-02-22 13:04:09Z antanas 

 Adding full bibliography for 7156169--7156171.cif.
;
_cod_original_sg_symbol_H-M P-1
_cod_database_code 7156170

loop_
_symmetry_equiv_pos_as_xyz
'x, y, z'
'-x, -y, -z'

loop_
_atom_site_label
_atom_site_type_symbol
_atom_site_fract_x
_atom_site_fract_y
_atom_site_fract_z
_atom_site_U_iso_or_equiv
_atom_site_adp_type
_atom_site_occupancy
_atom_site_symmetry_multiplicity
_atom_site_calc_flag
_atom_site_refinement_flags
C65 C 0.6161(4) -0.0361(5) -0.0384(3) 0.0570(14) Uani 1 1 d .
C66 C 1.3924(3) -0.0162(3) 0.2657(3) 0.0345(9) Uani 1 1 d .
H66A H 1.3529 -0.0307 0.1971 0.052 Uiso 1 1 calc R
H66B H 1.4152 -0.0789 0.2818 0.052 Uiso 1 1 calc R
H66C H 1.4574 0.0367 0.2885 0.052 Uiso 1 1 calc R
H101 H 0.256(3) 0.231(2) -0.072(2) 0.029(9) Uiso 1 1 d .
H102 H 0.129(3) 0.202(3) -0.160(2) 0.035(10) Uiso 1 1 d .
H103 H 0.724(3) 0.637(3) 0.415(2) 0.033(10) Uiso 1 1 d .
H104 H 0.861(3) 0.677(3) 0.490(2) 0.041(10) Uiso 1 1 d .
H105 H 0.645(8) 0.036(8) -0.007(7) 0.28(5) Uiso 1 1 d .
H115 H 0.540(3) -0.091(3) -0.058(3) 0.065(13) Uiso 1 1 d .
O6 O 0.76884(16) -0.00828(16) 0.24055(15) 0.0223(5) Uani 1 1 d .
O8 O 1.31895(17) 0.02077(17) 0.31068(16) 0.0271(6) Uani 1 1 d .
N4 N 0.9098(2) -0.01255(19) 0.06529(17) 0.0176(6) Uani 1 1 d .
N3 N 1.0941(2) 0.09542(19) 0.47977(17) 0.0169(6) Uani 1 1 d .
O5 O 0.67538(18) 0.11534(18) 0.18890(18) 0.0384(7) Uani 1 1 d .
O7 O 1.3129(2) 0.15723(19) 0.24914(17) 0.0365(6) Uani 1 1 d .
C42 C 0.9544(2) 0.0486(2) 0.1600(2) 0.0155(7) Uani 1 1 d .
C45 C 1.1170(2) -0.1627(2) 0.1681(2) 0.0187(7) Uani 1 1 d .
H45 H 1.1700 -0.1595 0.2293 0.022 Uiso 1 1 calc R
C50 C 0.7624(3) 0.0876(2) 0.2289(2) 0.0201(7) Uani 1 1 d .
C41 C 1.0372(2) 0.0052(2) 0.2166(2) 0.0148(7) Uani 1 1 d .
C37 C 1.0495(2) 0.0924(2) 0.3821(2) 0.0150(7) Uani 1 1 d .
C44 C 1.0475(2) -0.0872(2) 0.1546(2) 0.0167(7) Uani 1 1 d .
C49 C 0.9669(2) -0.0961(2) 0.0603(2) 0.0162(7) Uani 1 1 d .
C52 C 0.8130(2) -0.0007(2) -0.0167(2) 0.0206(7) Uani 1 1 d .
H52A H 0.8265 -0.0214 -0.0741 0.025 Uiso 1 1 calc R
H52B H 0.8056 0.0726 -0.0059 0.025 Uiso 1 1 calc R
C59 C 1.2830(3) 0.1086(3) 0.2933(2) 0.0247(8) Uani 1 1 d .
C36 C 0.9451(2) 0.1780(2) 0.4500(2) 0.0171(7) Uani 1 1 d .
C55 C 1.1836(2) 0.0428(2) 0.5297(2) 0.0193(7) Uani 1 1 d .
H55A H 1.1771 -0.0245 0.4863 0.023 Uiso 1 1 calc R
H55B H 1.1729 0.0297 0.5841 0.023 Uiso 1 1 calc R
C58 C 1.2050(2) 0.1398(2) 0.3387(2) 0.0202(7) Uani 1 1 d .
H58A H 1.1697 0.1950 0.3140 0.024 Uiso 1 1 calc R
H58B H 1.2490 0.1689 0.4075 0.024 Uiso 1 1 calc R
C48 C 0.9564(3) -0.1751(2) -0.0192(2) 0.0202(7) Uani 1 1 d .
H48 H 0.9037 -0.1791 -0.0808 0.024 Uiso 1 1 calc R
C46 C 1.1060(3) -0.2416(2) 0.0899(2) 0.0218(8) Uani 1 1 d .
H46 H 1.1517 -0.2922 0.0988 0.026 Uiso 1 1 calc R
C43 C 0.9180(2) 0.1498(2) 0.1897(2) 0.0186(7) Uani 1 1 d .
H43A H 0.8582 0.1602 0.1336 0.022 Uiso 1 1 calc R
H43B H 0.9806 0.2063 0.2117 0.022 Uiso 1 1 calc R
C47 C 1.0271(3) -0.2472(2) -0.0029(2) 0.0231(8) Uani 1 1 d .
H47 H 1.0224 -0.3007 -0.0547 0.028 Uiso 1 1 calc R
C38 C 0.9584(2) 0.1418(2) 0.3620(2) 0.0175(7) Uani 1 1 d .
C39 C 0.8765(2) 0.1574(2) 0.2697(2) 0.0172(7) Uani 1 1 d .
H39 H 0.8631 0.2294 0.2860 0.021 Uiso 1 1 calc R
C40 C 1.1111(2) 0.0507(2) 0.3225(2) 0.0160(7) Uani 1 1 d .
H40 H 1.1475 -0.0052 0.3467 0.019 Uiso 1 1 calc R
C34 C 1.0309(2) 0.1471(2) 0.5215(2) 0.0158(7) Uani 1 1 d .
C32 C 0.9660(3) 0.2247(2) 0.6377(2) 0.0238(8) Uani 1 1 d .
H32 H 0.9715 0.2406 0.7003 0.029 Uiso 1 1 calc R
C33 C 1.0414(3) 0.1690(2) 0.6157(2) 0.0200(7) Uani 1 1 d .
H33 H 1.0973 0.1469 0.6622 0.024 Uiso 1 1 calc R
C31 C 0.8814(3) 0.2579(2) 0.5680(2) 0.0231(8) Uani 1 1 d .
H31 H 0.8324 0.2962 0.5852 0.028 Uiso 1 1 calc R
C35 C 0.8696(3) 0.2345(2) 0.4743(2) 0.0203(7) Uani 1 1 d .
H35 H 0.8126 0.2559 0.4280 0.024 Uiso 1 1 calc R
C51 C 0.6622(3) -0.0776(3) 0.2022(2) 0.0293(8) Uani 1 1 d .
H51A H 0.6175 -0.0486 0.2342 0.044 Uiso 1 1 calc R
H51B H 0.6748 -0.1449 0.2125 0.044 Uiso 1 1 calc R
H51C H 0.6235 -0.0852 0.1344 0.044 Uiso 1 1 calc R
C56 C 1.2977(3) 0.1016(3) 0.5647(3) 0.0418(11) Uani 1 1 d .
H56 H 1.3144 0.1711 0.6010 0.050 Uiso 1 1 calc R
C57 C 1.3780(3) 0.0578(5) 0.5457(3) 0.0761(18) Uani 1 1 d .
H57A H 1.3624 -0.0117 0.5094 0.091 Uiso 1 1 calc R
H57B H 1.4493 0.0968 0.5688 0.091 Uiso 1 1 calc R
C54 C 0.7058(3) -0.0637(4) -0.0337(3) 0.0444(11) Uani 1 1 d .
H54 H 0.7063 -0.1351 -0.0421 0.053 Uiso 1 1 calc R
N2 N 0.39517(19) 0.40845(18) 0.01643(17) 0.0149(6) Uani 1 1 d .
O4 O 0.80771(17) 0.39920(17) 0.32873(15) 0.0272(6) Uani 1 1 d .
O3 O 0.73349(18) 0.51143(18) 0.24546(16) 0.0304(6) Uani 1 1 d .
N1 N 0.57126(19) 0.52320(19) 0.43118(17) 0.0180(6) Uani 1 1 d .
O2 O 0.14868(18) 0.49207(17) 0.14813(17) 0.0298(6) Uani 1 1 d .
O1 O 0.16413(19) 0.38737(19) 0.24394(16) 0.0336(6) Uani 1 1 d .
C19 C 0.3648(2) 0.6708(2) 0.3223(2) 0.0191(7) Uani 1 1 d .
H19 H 0.3121 0.6663 0.2606 0.023 Uiso 1 1 calc R
C29 C 0.7217(3) 0.4323(3) 0.2675(2) 0.0197(7) Uani 1 1 d .
C15 C 0.5147(2) 0.6066(2) 0.4332(2) 0.0176(7) Uani 1 1 d .
C6 C 0.5482(2) 0.3323(2) 0.0505(2) 0.0163(7) Uani 1 1 d .
C13 C 0.4486(2) 0.5034(2) 0.2784(2) 0.0159(7) Uani 1 1 d .
C8 C 0.4375(2) 0.4127(2) 0.1139(2) 0.0146(7) Uani 1 1 d .
C5 C 0.4632(2) 0.3610(2) -0.0223(2) 0.0150(7) Uani 1 1 d .
C9 C 0.3764(2) 0.4585(2) 0.1723(2) 0.0157(7) Uani 1 1 d .
H9 H 0.3449 0.5163 0.1480 0.019 Uiso 1 1 calc R
C21 C 0.1926(2) 0.4173(2) 0.1889(2) 0.0204(7) Uani 1 1 d .
C20 C 0.2758(2) 0.3756(2) 0.1531(2) 0.0187(7) Uani 1 1 d .
H20A H 0.2370 0.3431 0.0843 0.022 Uiso 1 1 calc R
H20B H 0.3046 0.3214 0.1833 0.022 Uiso 1 1 calc R
C23 C 0.6687(2) 0.5158(2) 0.5149(2) 0.0211(7) Uani 1 1 d .
H23A H 0.6775 0.4430 0.5074 0.025 Uiso 1 1 calc R
H23B H 0.6550 0.5393 0.5719 0.025 Uiso 1 1 calc R
C7 C 0.5314(2) 0.3664(2) 0.1369(2) 0.0152(7) Uani 1 1 d .
C2 C 0.6217(3) 0.2615(2) -0.0631(2) 0.0218(8) Uani 1 1 d .
H2 H 0.6742 0.2270 -0.0782 0.026 Uiso 1 1 calc R
C16 C 0.5244(3) 0.6875(2) 0.5114(2) 0.0206(7) Uani 1 1 d .
H16 H 0.5773 0.6933 0.5734 0.025 Uiso 1 1 calc R
C10 C 0.6134(2) 0.3558(2) 0.2311(2) 0.0188(7) Uani 1 1 d .
H10 H 0.6325 0.2857 0.2174 0.023 Uiso 1 1 calc R
C12 C 0.5309(2) 0.4616(2) 0.3368(2) 0.0156(7) Uani 1 1 d .
C14 C 0.4360(2) 0.5966(2) 0.3380(2) 0.0161(7) Uani 1 1 d .
C24 C 0.7750(3) 0.5789(2) 0.5294(2) 0.0220(8) Uani 1 1 d .
H24 H 0.8394 0.5788 0.5829 0.026 Uiso 1 1 calc R
C27 C 0.2015(2) 0.3578(3) -0.1093(2) 0.0204(7) Uani 1 1 d .
H27 H 0.1400 0.3763 -0.1540 0.025 Uiso 1 1 calc R
C18 C 0.3739(3) 0.7504(2) 0.3995(2) 0.0229(8) Uani 1 1 d .
H18 H 0.3269 0.7999 0.3893 0.027 Uiso 1 1 calc R
C3 C 0.5371(3) 0.2932(2) -0.1343(2) 0.0223(8) Uani 1 1 d .
H3 H 0.5350 0.2800 -0.1957 0.027 Uiso 1 1 calc R
C28 C 0.1962(3) 0.2582(3) -0.1130(3) 0.0248(8) Uani 1 1 d .
C26 C 0.2957(2) 0.4447(2) -0.0410(2) 0.0191(7) Uani 1 1 d .
H26A H 0.3155 0.4863 -0.0772 0.023 Uiso 1 1 calc R
H26B H 0.2704 0.4897 0.0018 0.023 Uiso 1 1 calc R
C17 C 0.4523(3) 0.7586(3) 0.4931(2) 0.0257(8) Uani 1 1 d .
H17 H 0.4559 0.8129 0.5439 0.031 Uiso 1 1 calc R
C4 C 0.4572(2) 0.3433(2) -0.1154(2) 0.0199(7) Uani 1 1 d .
H4 H 0.4014 0.3645 -0.1626 0.024 Uiso 1 1 calc R
C1 C 0.6281(3) 0.2807(2) 0.0292(2) 0.0209(7) Uani 1 1 d .
H1 H 0.6845 0.2598 0.0762 0.025 Uiso 1 1 calc R
C11 C 0.5704(3) 0.3614(2) 0.3094(2) 0.0196(7) Uani 1 1 d .
H11A H 0.5090 0.3036 0.2869 0.023 Uiso 1 1 calc R
H11B H 0.6302 0.3525 0.3663 0.023 Uiso 1 1 calc R
C30 C 0.9172(3) 0.4612(3) 0.3624(3) 0.0382(10) Uani 1 1 d .
H30A H 0.9376 0.4559 0.3095 0.057 Uiso 1 1 calc R
H30B H 0.9714 0.4358 0.4107 0.057 Uiso 1 1 calc R
H30C H 0.9155 0.5331 0.3894 0.057 Uiso 1 1 calc R
C25 C 0.7861(3) 0.6344(3) 0.4740(3) 0.0275(8) Uani 1 1 d .
C22 C 0.0650(3) 0.5349(3) 0.1763(3) 0.0463(11) Uani 1 1 d .
H22A H 0.0025 0.4804 0.1572 0.069 Uiso 1 1 calc R
H22B H 0.0399 0.5888 0.1456 0.069 Uiso 1 1 calc R
H22C H 0.0971 0.5641 0.2449 0.069 Uiso 1 1 calc R

loop_
_atom_site_aniso_label
_atom_site_aniso_U_11
_atom_site_aniso_U_22
_atom_site_aniso_U_33
_atom_site_aniso_U_23
_atom_site_aniso_U_13
_atom_site_aniso_U_12
C65 0.024(2) 0.117(5) 0.041(3) 0.046(3) 0.012(2) 0.009(3)
C66 0.029(2) 0.044(2) 0.035(2) 0.0094(19) 0.0176(18) 0.0163(18)
O6 0.0162(11) 0.0208(13) 0.0258(13) 0.0090(11) 0.0037(10) -0.0007(10)
O8 0.0228(12) 0.0306(14) 0.0287(14) 0.0051(12) 0.0133(11) 0.0060(11)
N4 0.0166(14) 0.0192(15) 0.0160(15) 0.0061(12) 0.0055(12) 0.0000(12)
N3 0.0159(13) 0.0208(15) 0.0134(15) 0.0051(12) 0.0053(11) 0.0031(12)
O5 0.0196(13) 0.0274(14) 0.0527(17) 0.0068(13) 0.0014(12) 0.0068(11)
O7 0.0496(16) 0.0346(15) 0.0387(16) 0.0107(13) 0.0323(14) 0.0048(13)
C42 0.0169(16) 0.0179(17) 0.0103(17) 0.0017(14) 0.0062(13) -0.0017(14)
C45 0.0158(16) 0.0200(18) 0.0198(18) 0.0054(15) 0.0076(14) 0.0000(14)
C50 0.0196(18) 0.0228(19) 0.0182(18) 0.0052(15) 0.0079(15) 0.0077(15)
C41 0.0149(16) 0.0173(17) 0.0136(17) 0.0064(14) 0.0067(13) -0.0004(13)
C37 0.0154(16) 0.0139(16) 0.0113(17) 0.0006(14) 0.0033(13) -0.0009(13)
C44 0.0159(16) 0.0181(17) 0.0159(18) 0.0037(14) 0.0080(14) -0.0023(14)
C49 0.0144(16) 0.0188(17) 0.0168(18) 0.0052(15) 0.0084(14) -0.0016(14)
C52 0.0200(17) 0.0269(19) 0.0119(17) 0.0057(15) 0.0038(14) 0.0020(15)
C59 0.0212(18) 0.0228(19) 0.0181(19) -0.0019(16) 0.0015(15) -0.0034(16)
C36 0.0176(16) 0.0165(17) 0.0157(18) 0.0035(14) 0.0067(14) -0.0028(14)
C55 0.0203(17) 0.0226(18) 0.0162(18) 0.0087(15) 0.0070(14) 0.0041(14)
C58 0.0168(16) 0.0209(18) 0.0160(18) 0.0000(15) 0.0031(14) -0.0008(14)
C48 0.0182(17) 0.0253(19) 0.0155(18) 0.0030(15) 0.0083(14) -0.0039(15)
C46 0.0208(18) 0.0198(18) 0.027(2) 0.0057(16) 0.0127(16) 0.0031(14)
C43 0.0171(16) 0.0203(18) 0.0153(17) 0.0049(15) 0.0041(14) 0.0017(14)
C47 0.0244(18) 0.0188(18) 0.024(2) -0.0021(16) 0.0142(16) -0.0047(15)
C38 0.0186(17) 0.0135(17) 0.0165(18) 0.0022(14) 0.0054(14) -0.0028(14)
C39 0.0194(17) 0.0144(17) 0.0163(18) 0.0029(14) 0.0068(14) 0.0030(14)
C40 0.0152(16) 0.0149(17) 0.0176(18) 0.0068(14) 0.0055(14) 0.0018(13)
C34 0.0133(16) 0.0168(17) 0.0160(18) 0.0029(14) 0.0065(14) -0.0026(13)
C32 0.0259(19) 0.0273(19) 0.0170(19) 0.0019(16) 0.0112(15) -0.0019(16)
C33 0.0191(17) 0.0244(19) 0.0144(18) 0.0065(15) 0.0048(14) 0.0014(15)
C31 0.0214(18) 0.0215(19) 0.030(2) 0.0056(16) 0.0150(16) 0.0048(15)
C35 0.0176(17) 0.0216(18) 0.0228(19) 0.0067(15) 0.0092(15) 0.0045(14)
C51 0.0225(18) 0.029(2) 0.029(2) 0.0021(17) 0.0083(16) -0.0074(16)
C56 0.024(2) 0.047(3) 0.044(3) 0.032(2) -0.0051(18) -0.0011(18)
C57 0.026(2) 0.150(5) 0.080(4) 0.091(4) 0.017(2) 0.021(3)
C54 0.027(2) 0.071(3) 0.040(2) 0.040(2) 0.0058(19) 0.001(2)
N2 0.0152(13) 0.0163(14) 0.0131(14) 0.0055(12) 0.0051(11) 0.0029(11)
O4 0.0179(12) 0.0295(14) 0.0273(14) 0.0082(11) 0.0018(10) 0.0070(10)
O3 0.0249(13) 0.0352(15) 0.0275(14) 0.0179(12) 0.0034(11) -0.0020(11)
N1 0.0139(13) 0.0233(15) 0.0155(15) 0.0064(13) 0.0048(11) 0.0003(12)
O2 0.0241(13) 0.0235(13) 0.0514(17) 0.0122(12) 0.0240(12) 0.0086(11)
O1 0.0321(14) 0.0491(16) 0.0249(14) 0.0094(13) 0.0186(12) 0.0026(12)
C19 0.0190(17) 0.0184(17) 0.0201(19) 0.0054(15) 0.0088(14) 0.0004(14)
C29 0.0218(18) 0.026(2) 0.0140(18) 0.0066(16) 0.0093(15) 0.0099(15)
C15 0.0159(16) 0.0192(18) 0.0176(18) 0.0042(15) 0.0082(14) -0.0023(14)
C6 0.0176(16) 0.0099(16) 0.0172(18) 0.0008(14) 0.0056(14) -0.0037(13)
C13 0.0155(16) 0.0180(17) 0.0133(17) 0.0021(14) 0.0071(14) -0.0009(14)
C8 0.0168(16) 0.0120(16) 0.0127(17) 0.0031(14) 0.0046(13) -0.0014(13)
C5 0.0142(16) 0.0123(16) 0.0177(18) 0.0030(14) 0.0070(14) 0.0000(13)
C9 0.0152(16) 0.0149(17) 0.0185(18) 0.0056(14) 0.0078(14) 0.0043(13)
C21 0.0150(17) 0.0212(19) 0.0174(18) -0.0025(15) 0.0047(14) -0.0058(14)
C20 0.0196(17) 0.0180(17) 0.0162(18) 0.0038(14) 0.0060(14) 0.0012(14)
C23 0.0197(17) 0.0241(19) 0.0155(18) 0.0058(15) 0.0036(14) 0.0005(15)
C7 0.0167(16) 0.0122(16) 0.0151(17) 0.0022(14) 0.0062(14) -0.0008(13)
C2 0.0227(18) 0.0177(18) 0.030(2) 0.0032(16) 0.0180(16) 0.0042(14)
C16 0.0195(17) 0.0251(19) 0.0137(18) 0.0048(15) 0.0051(14) -0.0046(15)
C10 0.0207(17) 0.0168(17) 0.0198(18) 0.0079(15) 0.0075(14) 0.0050(14)
C12 0.0160(16) 0.0176(17) 0.0128(17) 0.0016(14) 0.0076(14) -0.0010(14)
C14 0.0128(15) 0.0198(17) 0.0166(18) 0.0050(14) 0.0077(14) -0.0022(13)
C24 0.0166(17) 0.0254(19) 0.0186(18) -0.0011(16) 0.0064(14) -0.0006(15)
C27 0.0143(16) 0.030(2) 0.0148(18) 0.0053(15) 0.0040(14) 0.0043(15)
C18 0.0249(18) 0.0183(18) 0.026(2) 0.0023(16) 0.0130(16) 0.0023(15)
C3 0.0254(18) 0.0227(19) 0.0203(19) 0.0035(16) 0.0132(16) -0.0010(15)
C28 0.0201(19) 0.030(2) 0.023(2) 0.0052(18) 0.0093(16) -0.0041(17)
C26 0.0223(17) 0.0184(18) 0.0172(18) 0.0059(15) 0.0077(15) 0.0071(14)
C17 0.032(2) 0.0208(19) 0.022(2) -0.0023(16) 0.0149(17) -0.0044(16)
C4 0.0165(16) 0.0205(18) 0.0176(18) 0.0034(15) 0.0041(14) -0.0036(14)
C1 0.0187(17) 0.0213(18) 0.0244(19) 0.0077(16) 0.0098(15) 0.0055(14)
C11 0.0178(16) 0.0244(18) 0.0182(18) 0.0115(15) 0.0062(14) 0.0036(14)
C30 0.0196(19) 0.052(3) 0.034(2) 0.007(2) 0.0050(17) 0.0063(18)
C25 0.026(2) 0.022(2) 0.032(2) 0.0002(18) 0.0151(18) -0.0023(17)
C22 0.038(2) 0.030(2) 0.087(3) 0.015(2) 0.042(2) 0.0119(19)

loop_
_atom_type_symbol
_atom_type_description
_atom_type_scat_dispersion_real
_atom_type_scat_dispersion_imag
_atom_type_scat_source
C C 0.0033 0.0016 'International Tables Vol C Tables 4.2.6.8 and 6.1.1.4'
H H 0.0000 0.0000 'International Tables Vol C Tables 4.2.6.8 and 6.1.1.4'
N N 0.0061 0.0033 'International Tables Vol C Tables 4.2.6.8 and 6.1.1.4'
O O 0.0106 0.0060 'International Tables Vol C Tables 4.2.6.8 and 6.1.1.4'

loop_
_geom_angle_atom_site_label_1
_geom_angle_atom_site_label_2
_geom_angle_atom_site_label_3
_geom_angle
C50 O6 C51 115.2(2)
C59 O8 C66 114.2(3)
C42 N4 C49 108.5(2)
C42 N4 C52 128.0(2)
C49 N4 C52 123.3(3)
C34 N3 C37 109.0(2)
C34 N3 C55 123.3(2)
C37 N3 C55 127.3(2)
C41 C42 N4 110.0(3)
C41 C42 C43 127.4(3)
N4 C42 C43 122.5(2)
C46 C45 C44 119.3(3)
O5 C50 O6 123.3(3)
O5 C50 C39 123.4(3)
O6 C50 C39 113.3(2)
C42 C41 C44 107.0(3)
C42 C41 C40 126.6(3)
C44 C41 C40 126.2(3)
C38 C37 N3 108.8(3)
C38 C37 C40 131.4(3)
N3 C37 C40 119.4(2)
C45 C44 C49 118.3(3)
C45 C44 C41 134.7(3)
C49 C44 C41 107.0(3)
N4 C49 C48 129.8(3)
N4 C49 C44 107.5(3)
C48 C49 C44 122.6(3)
N4 C52 C54 113.5(3)
O7 C59 O8 123.7(3)
O7 C59 C58 124.9(3)
O8 C59 C58 111.3(3)
C35 C36 C34 119.5(3)
C35 C36 C38 133.6(3)
C34 C36 C38 106.9(3)
N3 C55 C56 114.5(3)
C59 C58 C40 115.7(3)
C47 C48 C49 117.3(3)
C45 C46 C47 121.2(3)
C42 C43 C39 115.0(2)
C48 C47 C46 121.4(3)
C37 C38 C36 107.5(3)
C37 C38 C39 131.8(3)
C36 C38 C39 120.7(3)
C38 C39 C50 113.4(2)
C38 C39 C43 115.8(2)
C50 C39 C43 109.4(2)
C37 C40 C41 114.4(2)
C37 C40 C58 108.6(2)
C41 C40 C58 110.6(2)
N3 C34 C33 130.3(3)
N3 C34 C36 107.9(3)
C33 C34 C36 121.8(3)
C33 C32 C31 121.6(3)
C32 C33 C34 117.6(3)
C35 C31 C32 120.9(3)
C31 C35 C36 118.7(3)
C57 C56 C55 121.9(4)
C65 C54 C52 130.2(5)
C5 N2 C8 109.1(2)
C5 N2 C26 122.2(2)
C8 N2 C26 128.7(2)
C29 O4 C30 115.9(3)
C15 N1 C12 108.6(2)
C15 N1 C23 122.6(3)
C12 N1 C23 128.1(2)
C21 O2 C22 114.9(3)
C18 C19 C14 119.1(3)
O3 C29 O4 122.5(3)
O3 C29 C10 126.8(3)
O4 C29 C10 110.6(3)
N1 C15 C16 129.4(3)
N1 C15 C14 107.9(3)
C16 C15 C14 122.6(3)
C1 C6 C5 119.2(3)
C1 C6 C7 133.5(3)
C5 C6 C7 107.3(3)
C12 C13 C14 107.4(3)
C12 C13 C9 127.6(3)
C14 C13 C9 124.8(3)
C7 C8 N2 108.6(2)
C7 C8 C9 131.7(3)
N2 C8 C9 119.6(2)
N2 C5 C4 129.8(3)
N2 C5 C6 107.8(3)
C4 C5 C6 122.3(3)
C8 C9 C13 115.0(2)
C8 C9 C20 109.2(2)
C13 C9 C20 111.6(2)
O1 C21 O2 122.9(3)
O1 C21 C20 126.0(3)
O2 C21 C20 111.0(3)
C21 C20 C9 114.9(3)
N1 C23 C24 113.4(3)
C8 C7 C6 107.2(3)
C8 C7 C10 131.4(3)
C6 C7 C10 121.3(3)
C1 C2 C3 120.9(3)
C17 C16 C15 117.2(3)
C7 C10 C29 110.2(2)
C7 C10 C11 116.2(2)
C29 C10 C11 111.5(3)
C13 C12 N1 109.6(3)
C13 C12 C11 127.6(3)
N1 C12 C11 122.7(3)
C19 C14 C15 118.4(3)
C19 C14 C13 135.1(3)
C15 C14 C13 106.5(3)
C25 C24 C23 126.0(3)
C28 C27 C26 126.8(3)
C19 C18 C17 121.4(3)
C4 C3 C2 121.5(3)
N2 C26 C27 113.4(2)
C16 C17 C18 121.2(3)
C3 C4 C5 117.3(3)
C2 C1 C6 118.8(3)
C12 C11 C10 114.3(2)

loop_
_geom_bond_atom_site_label_1
_geom_bond_atom_site_label_2
_geom_bond_distance
C65 C54 1.238(5)
C66 O8 1.454(4)
O6 C50 1.334(4)
O6 C51 1.447(3)
O8 C59 1.335(4)
N4 C42 1.386(4)
N4 C49 1.387(4)
N4 C52 1.462(4)
N3 C34 1.376(4)
N3 C37 1.402(4)
N3 C55 1.457(4)
O5 C50 1.199(3)
O7 C59 1.201(4)
C42 C41 1.366(4)
C42 C43 1.495(4)
C45 C46 1.373(4)
C45 C44 1.399(4)
C50 C39 1.522(4)
C41 C44 1.436(4)
C41 C40 1.508(4)
C37 C38 1.367(4)
C37 C40 1.503(4)
C44 C49 1.416(4)
C49 C48 1.389(4)
C52 C54 1.486(4)
C59 C58 1.494(4)
C36 C35 1.401(4)
C36 C34 1.407(4)
C36 C38 1.440(4)
C55 C56 1.472(4)
C58 C40 1.557(4)
C48 C47 1.376(4)
C46 C47 1.401(4)
C43 C39 1.543(4)
C38 C39 1.498(4)
C34 C33 1.391(4)
C32 C33 1.379(4)
C32 C31 1.401(4)
C31 C35 1.377(4)
C56 C57 1.340(6)
N2 C5 1.377(4)
N2 C8 1.396(4)
N2 C26 1.454(3)
O4 C29 1.343(3)
O4 C30 1.443(4)
O3 C29 1.201(4)
N1 C15 1.379(4)
N1 C12 1.387(4)
N1 C23 1.460(4)
O2 C21 1.346(4)
O2 C22 1.443(4)
O1 C21 1.201(4)
C19 C18 1.375(4)
C19 C14 1.403(4)
C29 C10 1.516(4)
C15 C16 1.393(4)
C15 C14 1.414(4)
C6 C1 1.398(4)
C6 C5 1.399(4)
C6 C7 1.438(4)
C13 C12 1.362(4)
C13 C14 1.436(4)
C13 C9 1.506(4)
C8 C7 1.373(4)
C8 C9 1.500(4)
C5 C4 1.397(4)
C9 C20 1.550(4)
C21 C20 1.497(4)
C23 C24 1.490(4)
C7 C10 1.496(4)
C2 C1 1.382(4)
C2 C3 1.403(4)
C16 C17 1.380(4)
C10 C11 1.533(4)
C12 C11 1.496(4)
C24 C25 1.307(4)
C27 C28 1.310(4)
C27 C26 1.492(4)
C18 C17 1.400(4)
C3 C4 1.372(4)
